data_7228282
loop_
_publ_author_name
'Lin, Xu-Dong'
'Liu, Ya-Hong'
'Xie, Cheng-Zhi'
'Bao, Wei-Guo'
'Shen, Jun'
'Xu, Jing-Yuan'

_publ_section_title
;
 Three Pt(ii) complexes based on thiosemicarbazone: synthesis, HSA
 interaction, cytotoxicity, apoptosis and cell cycle arrest
;
_journal_issue 42
_journal_name_full 'RSC Adv.'
_journal_page_first 26478
_journal_paper_doi 10.1039/C7RA04443G
_journal_volume 7
_journal_year 2017
_chemical_formula_sum 'C14 H19 Cl N10 O Pt S2'
_chemical_formula_weight 638.06
_chemical_name_systematic
; 
 ? 
;
_space_group_IT_number 2
_symmetry_cell_setting triclinic
_symmetry_space_group_name_Hall '-P 1'
_symmetry_space_group_name_H-M 'P -1'
_atom_sites_solution_hydrogens geom
_atom_sites_solution_primary direct
_atom_sites_solution_secondary difmap
_audit_creation_method SHELXL-97
_audit_update_record
;
2016-03-31 deposited with the CCDC.
2017-05-08 downloaded from the CCDC.
;
_cell_angle_alpha 92.2270(10)
_cell_angle_beta 99.051(8)
_cell_angle_gamma 104.437(8)
_cell_formula_units_Z 2
_cell_length_a 8.101(2)
_cell_length_b 9.3191(19)
_cell_length_c 14.094(3)
_cell_measurement_reflns_used 3759
_cell_measurement_temperature 113(2)
_cell_measurement_theta_max 27.5
_cell_measurement_theta_min 3.2
_cell_volume 1014.2(4)
_computing_cell_refinement crystalclear
_computing_data_collection crystalclear
_computing_data_reduction crystalclear
_computing_molecular_graphics 'Bruker SHELXTL'
_computing_publication_material 'Bruker SHELXTL'
_computing_structure_refinement 'SHELXL-97 (Sheldrick, 1997)'
_computing_structure_solution 'SHELXS-97 (Sheldrick, 1990)'
_diffrn_ambient_temperature 113(2)
_diffrn_measured_fraction_theta_full 0.975
_diffrn_measured_fraction_theta_max 0.975
_diffrn_measurement_device_type 'rigaku saturn'
_diffrn_measurement_method '\w scans'
_diffrn_radiation_monochromator confocal
_diffrn_radiation_source 'rotating anode'
_diffrn_radiation_type MoK\a
_diffrn_radiation_wavelength 0.71073
_diffrn_reflns_av_R_equivalents 0.0357
_diffrn_reflns_av_sigmaI/netI 0.0352
_diffrn_reflns_limit_h_max 10
_diffrn_reflns_limit_h_min -10
_diffrn_reflns_limit_k_max 12
_diffrn_reflns_limit_k_min -12
_diffrn_reflns_limit_l_max 18
_diffrn_reflns_limit_l_min -18
_diffrn_reflns_number 13023
_diffrn_reflns_theta_full 27.52
_diffrn_reflns_theta_max 27.52
_diffrn_reflns_theta_min 3.22
_diffrn_standards_decay_% 0
_diffrn_standards_interval_count 0
_diffrn_standards_interval_time 0
_diffrn_standards_number 0
_exptl_absorpt_coefficient_mu 7.285
_exptl_absorpt_correction_T_max 1.000
_exptl_absorpt_correction_T_min 0.477
_exptl_absorpt_correction_type multi-scan
_exptl_absorpt_process_details crystalclear
_exptl_crystal_colour Red
_exptl_crystal_density_diffrn 2.089
_exptl_crystal_density_method 'not measured'
_exptl_crystal_description Block
_exptl_crystal_F_000 616
_exptl_crystal_size_max 0.200
_exptl_crystal_size_mid 0.180
_exptl_crystal_size_min 0.150
_refine_diff_density_max 1.827
_refine_diff_density_min -1.282
_refine_diff_density_rms 0.140
_refine_ls_extinction_method none
_refine_ls_goodness_of_fit_ref 0.891
_refine_ls_hydrogen_treatment mixed
_refine_ls_matrix_type full
_refine_ls_number_parameters 278
_refine_ls_number_reflns 4552
_refine_ls_number_restraints 0
_refine_ls_restrained_S_all 0.891
_refine_ls_R_factor_all 0.0216
_refine_ls_R_factor_gt 0.0202
_refine_ls_shift/su_max 0.002
_refine_ls_shift/su_mean 0.000
_refine_ls_structure_factor_coef Fsqd
_refine_ls_weighting_details 'calc w=1/[\s^2^(Fo^2^)+(0.0366P)^2^+0.0000P] where P=(Fo^2^+2Fc^2^)/3'
_refine_ls_weighting_scheme calc
_refine_ls_wR_factor_gt 0.0501
_refine_ls_wR_factor_ref 0.0504
_reflns_number_gt 4268
_reflns_number_total 4552
_reflns_threshold_expression >2sigma(I)
_cod_data_source_file c7ra04443g2.cif
_cod_data_source_block 2
_cod_depositor_comments
;
The following automatic conversions were performed:

'_symmetry_cell_setting' value 'Triclinic' changed to 'triclinic'
according to
/home/data/users/saulius/crontab/automatic-downloads/rss-feeds/RSC/lib/dictionaries/cif_core.dic
dictionary named 'cif_core.dic' version 2.4.2 from 2011-04-26.

'_exptl_absorpt_correction_type' value 'Multi-scan' changed to
'multi-scan' according to
/home/data/users/saulius/crontab/automatic-downloads/rss-feeds/RSC/lib/dictionaries/cif_core.dic
dictionary named 'cif_core.dic' version 2.4.2 from 2011-04-26.

Automatic conversion script
Id: cif_fix_values 4973 2017-02-22 13:04:09Z antanas 
;
_cod_original_sg_symbol_H-M P-1
_cod_database_code 7228282

loop_
_symmetry_equiv_pos_as_xyz
'x, y, z'
'-x, -y, -z'

loop_
_atom_site_label
_atom_site_type_symbol
_atom_site_fract_x
_atom_site_fract_y
_atom_site_fract_z
_atom_site_U_iso_or_equiv
_atom_site_adp_type
_atom_site_occupancy
_atom_site_symmetry_multiplicity
_atom_site_calc_flag
_atom_site_refinement_flags
Pt1 Pt 0.804918(13) 0.459840(10) 0.411501(7) 0.01041(4) Uani 1 1 d .
S1 S 0.89351(10) 0.64777(8) 0.32024(5) 0.01514(15) Uani 1 1 d .
S2 S 0.88554(9) 0.28473(8) 0.32197(5) 0.01360(14) Uani 1 1 d .
N1 N 0.7112(3) 0.3317(3) 0.51663(17) 0.0121(5) Uani 1 1 d .
N3 N 0.7632(3) 0.6151(3) 0.49671(17) 0.0122(5) Uani 1 1 d .
N4 N 0.8078(3) 0.7659(3) 0.48182(18) 0.0149(5) Uani 1 1 d .
N8 N 0.5758(3) -0.0266(3) 0.13621(17) 0.0128(5) Uani 1 1 d .
N9 N 0.7236(3) 0.0698(3) 0.18963(17) 0.0123(5) Uani 1 1 d .
H9A H 0.8253 0.0640 0.1824 0.015 Uiso 1 1 calc R
N10 N 0.5441(3) 0.1789(3) 0.26022(18) 0.0148(5) Uani 1 1 d .
H10A H 0.4559 0.1185 0.2251 0.018 Uiso 1 1 calc R
H10B H 0.5295 0.2444 0.3006 0.018 Uiso 1 1 calc R
N2 N 0.6861(4) 0.6703(3) 0.6452(2) 0.0156(5) Uani 1 1 d .
N5 N 0.9260(4) 0.9279(3) 0.3775(2) 0.0214(6) Uani 1 1 d .
H5A H 0.9191 1.0015 0.4140 0.026 Uiso 1 1 calc R
H5B H 0.9678 0.9437 0.3253 0.026 Uiso 1 1 calc R
N7 N 0.7494(4) -0.1556(3) 0.0658(2) 0.0300(7) Uani 1 1 d .
H7A H 0.8456 -0.1011 0.0973 0.036 Uiso 1 1 calc R
H7B H 0.7494 -0.2274 0.0255 0.036 Uiso 1 1 calc R
N6 N 0.4602(4) -0.3341(3) -0.03892(18) 0.0177(5) Uani 1 1 d .
C1 C 0.6914(4) 0.1849(3) 0.5238(2) 0.0157(6) Uani 1 1 d .
H1A H 0.7164 0.1286 0.4746 0.019 Uiso 1 1 calc R
C2 C 0.6348(4) 0.1152(3) 0.6026(2) 0.0199(6) Uani 1 1 d .
H2C H 0.6230 0.0137 0.6060 0.024 Uiso 1 1 calc R
C3 C 0.5963(4) 0.1972(4) 0.6754(2) 0.0215(7) Uani 1 1 d .
H3A H 0.5587 0.1521 0.7286 0.026 Uiso 1 1 calc R
C4 C 0.6146(4) 0.3498(3) 0.6682(2) 0.0186(6) Uani 1 1 d .
H4B H 0.5870 0.4071 0.7158 0.022 Uiso 1 1 calc R
C5 C 0.6743(4) 0.4139(3) 0.5889(2) 0.0143(6) Uani 1 1 d .
C6 C 0.7095(4) 0.5746(3) 0.5768(2) 0.0136(6) Uani 1 1 d .
C7 C 0.8711(4) 0.7877(3) 0.4020(2) 0.0151(6) Uani 1 1 d .
C10 C 0.1313(4) -0.3145(4) -0.0193(2) 0.0220(7) Uani 1 1 d .
H10C H 0.0209 -0.3078 -0.0128 0.026 Uiso 1 1 calc R
C9 C 0.1521(4) -0.4211(3) -0.0834(2) 0.0216(7) Uani 1 1 d .
H9B H 0.0567 -0.4870 -0.1210 0.026 Uiso 1 1 calc R
C8 C 0.3172(4) -0.4277(3) -0.0906(2) 0.0206(7) Uani 1 1 d .
H8B H 0.3311 -0.5006 -0.1333 0.025 Uiso 1 1 calc R
C13 C 0.5988(4) -0.1286(3) 0.0793(2) 0.0142(6) Uani 1 1 d .
C14 C 0.7023(4) 0.1713(3) 0.2522(2) 0.0120(5) Uani 1 1 d .
C12 C 0.4378(4) -0.2308(3) 0.0231(2) 0.0144(6) Uani 1 1 d .
C11 C 0.2756(4) -0.2170(3) 0.0357(2) 0.0183(6) Uani 1 1 d .
H11A H 0.2642 -0.1445 0.0797 0.022 Uiso 1 1 calc R
Cl1 Cl 0.11614(10) 0.03697(8) 0.19218(5) 0.01864(15) Uani 1 1 d .
O1 O 0.7288(3) 0.6316(3) 0.85328(18) 0.0253(5) Uani 1 1 d .
H1B H 0.642(8) 0.636(6) 0.887(4) 0.068(17) Uiso 1 1 d .
H1C H 0.800(8) 0.743(7) 0.852(4) 0.076(18) Uiso 1 1 d .
H2A H 0.739(6) 0.763(5) 0.632(3) 0.035(12) Uiso 1 1 d .
H2B H 0.705(4) 0.645(4) 0.697(3) 0.011(9) Uiso 1 1 d .

loop_
_atom_site_aniso_label
_atom_site_aniso_U_11
_atom_site_aniso_U_22
_atom_site_aniso_U_33
_atom_site_aniso_U_23
_atom_site_aniso_U_13
_atom_site_aniso_U_12
Pt1 0.01109(7) 0.00799(6) 0.01138(6) -0.00196(4) 0.00125(4) 0.00189(4)
S1 0.0202(4) 0.0107(3) 0.0138(3) -0.0007(2) 0.0043(3) 0.0022(3)
S2 0.0115(3) 0.0117(3) 0.0164(3) -0.0047(3) 0.0011(3) 0.0024(3)
N1 0.0120(12) 0.0103(11) 0.0129(11) 0.0000(9) 0.0017(9) 0.0014(9)
N3 0.0132(12) 0.0100(11) 0.0132(11) -0.0015(9) 0.0014(9) 0.0036(9)
N4 0.0193(14) 0.0102(11) 0.0158(12) -0.0006(9) 0.0019(10) 0.0060(10)
N8 0.0099(12) 0.0122(11) 0.0140(11) -0.0022(9) 0.0003(9) 0.0003(9)
N9 0.0091(12) 0.0123(11) 0.0143(11) -0.0043(9) 0.0016(9) 0.0018(9)
N10 0.0121(13) 0.0140(11) 0.0175(12) -0.0063(9) 0.0027(10) 0.0026(10)
N2 0.0171(14) 0.0156(12) 0.0146(13) -0.0026(10) 0.0037(10) 0.0052(10)
N5 0.0340(17) 0.0099(12) 0.0214(13) 0.0010(10) 0.0078(12) 0.0058(11)
N7 0.0146(14) 0.0340(16) 0.0373(17) -0.0260(14) -0.0012(12) 0.0064(12)
N6 0.0198(14) 0.0134(12) 0.0174(12) -0.0041(9) 0.0019(11) 0.0010(10)
C1 0.0156(15) 0.0117(13) 0.0190(14) -0.0007(11) 0.0025(12) 0.0029(11)
C2 0.0206(17) 0.0138(14) 0.0234(15) 0.0041(11) 0.0016(13) 0.0020(12)
C3 0.0227(17) 0.0205(15) 0.0192(15) 0.0046(12) 0.0063(13) -0.0002(13)
C4 0.0196(17) 0.0177(15) 0.0183(14) 0.0014(11) 0.0064(12) 0.0027(12)
C5 0.0107(14) 0.0159(14) 0.0160(14) -0.0006(11) 0.0011(11) 0.0039(11)
C6 0.0115(15) 0.0152(13) 0.0135(13) -0.0035(10) 0.0006(11) 0.0037(11)
C7 0.0152(15) 0.0121(13) 0.0173(14) -0.0010(11) -0.0014(11) 0.0054(11)
C10 0.0140(16) 0.0249(16) 0.0234(16) 0.0013(13) 0.0014(13) -0.0009(13)
C9 0.0206(17) 0.0184(15) 0.0183(15) 0.0006(12) -0.0007(13) -0.0062(13)
C8 0.0246(18) 0.0148(14) 0.0181(15) -0.0034(11) 0.0008(13) -0.0004(13)
C13 0.0144(15) 0.0135(13) 0.0132(13) -0.0014(10) 0.0016(11) 0.0017(11)
C14 0.0154(15) 0.0095(12) 0.0109(12) 0.0008(10) 0.0016(11) 0.0031(11)
C12 0.0171(15) 0.0114(13) 0.0134(13) -0.0005(10) 0.0016(11) 0.0020(11)
C11 0.0183(16) 0.0166(14) 0.0184(14) -0.0021(11) 0.0030(12) 0.0021(12)
Cl1 0.0129(4) 0.0196(3) 0.0220(4) -0.0049(3) 0.0035(3) 0.0022(3)
O1 0.0232(13) 0.0287(13) 0.0238(12) 0.0007(10) 0.0060(10) 0.0057(11)

loop_
_atom_type_symbol
_atom_type_description
_atom_type_scat_dispersion_real
_atom_type_scat_dispersion_imag
_atom_type_scat_source
C C 0.0033 0.0016 'International Tables Vol C Tables 4.2.6.8 and 6.1.1.4'
H H 0.0000 0.0000 'International Tables Vol C Tables 4.2.6.8 and 6.1.1.4'
Cl Cl 0.1484 0.1585 'International Tables Vol C Tables 4.2.6.8 and 6.1.1.4'
N N 0.0061 0.0033 'International Tables Vol C Tables 4.2.6.8 and 6.1.1.4'
O O 0.0106 0.0060 'International Tables Vol C Tables 4.2.6.8 and 6.1.1.4'
Pt Pt -1.7033 8.3905 'International Tables Vol C Tables 4.2.6.8 and 6.1.1.4'
S S 0.1246 0.1234 'International Tables Vol C Tables 4.2.6.8 and 6.1.1.4'

loop_
_geom_angle_atom_site_label_1
_geom_angle_atom_site_label_2
_geom_angle_atom_site_label_3
_geom_angle
N3 Pt1 N1 80.43(10)
N3 Pt1 S1 84.54(7)
N1 Pt1 S1 164.96(7)
N3 Pt1 S2 173.39(7)
N1 Pt1 S2 99.68(7)
S1 Pt1 S2 95.31(3)
C7 S1 Pt1 94.86(10)
C14 S2 Pt1 108.46(10)
C1 N1 C5 118.8(3)
C1 N1 Pt1 128.6(2)
C5 N1 Pt1 112.42(19)
C6 N3 N4 118.9(2)
C6 N3 Pt1 117.2(2)
N4 N3 Pt1 123.45(19)
C7 N4 N3 110.9(2)
C13 N8 N9 116.8(2)
C14 N9 N8 117.7(2)
C14 N9 H9A 121.2
N8 N9 H9A 121.2
C14 N10 H10A 120.0
C14 N10 H10B 120.0
H10A N10 H10B 120.0
C6 N2 H2A 107(3)
C6 N2 H2B 113(3)
H2A N2 H2B 119(4)
C7 N5 H5A 120.0
C7 N5 H5B 120.0
H5A N5 H5B 120.0
C13 N7 H7A 120.0
C13 N7 H7B 120.0
H7A N7 H7B 120.0
C12 N6 C8 117.5(3)
N1 C1 C2 121.9(3)
N1 C1 H1A 119.1
C2 C1 H1A 119.1
C3 C2 C1 119.6(3)
C3 C2 H2C 120.2
C1 C2 H2C 120.2
C2 C3 C4 119.0(3)
C2 C3 H3A 120.5
C4 C3 H3A 120.5
C5 C4 C3 118.9(3)
C5 C4 H4B 120.5
C3 C4 H4B 120.5
N1 C5 C4 121.7(3)
N1 C5 C6 114.6(3)
C4 C5 C6 123.6(3)
N3 C6 N2 123.9(3)
N3 C6 C5 115.3(2)
N2 C6 C5 120.9(3)
N4 C7 N5 119.1(3)
N4 C7 S1 125.9(2)
N5 C7 S1 115.0(2)
C9 C10 C11 119.8(3)
C9 C10 H10C 120.1
C11 C10 H10C 120.1
C8 C9 C10 118.4(3)
C8 C9 H9B 120.8
C10 C9 H9B 120.8
N6 C8 C9 123.5(3)
N6 C8 H8B 118.3
C9 C8 H8B 118.3
N8 C13 N7 127.9(3)
N8 C13 C12 115.6(3)
N7 C13 C12 116.4(3)
N9 C14 N10 119.6(3)
N9 C14 S2 117.4(2)
N10 C14 S2 123.0(2)
N6 C12 C11 123.0(3)
N6 C12 C13 116.2(3)
C11 C12 C13 120.8(3)
C10 C11 C12 117.9(3)
C10 C11 H11A 121.0
C12 C11 H11A 121.0
H1B O1 H1C 106(5)

loop_
_geom_bond_atom_site_label_1
_geom_bond_atom_site_label_2
_geom_bond_distance
Pt1 N3 1.971(2)
Pt1 N1 2.059(2)
Pt1 S1 2.2529(8)
Pt1 S2 2.3049(8)
S1 C7 1.769(3)
S2 C14 1.723(3)
N1 C1 1.346(4)
N1 C5 1.365(4)
N3 C6 1.308(4)
N3 N4 1.394(3)
N4 C7 1.310(4)
N8 C13 1.288(4)
N8 N9 1.391(3)
N9 C14 1.329(4)
N9 H9A 0.8600
N10 C14 1.323(4)
N10 H10A 0.8600
N10 H10B 0.8600
N2 C6 1.354(4)
N2 H2A 0.90(4)
N2 H2B 0.78(4)
N5 C7 1.348(4)
N5 H5A 0.8600
N5 H5B 0.8600
N7 C13 1.346(4)
N7 H7A 0.8600
N7 H7B 0.8600
N6 C12 1.339(4)
N6 C8 1.347(4)
C1 C2 1.391(4)
C1 H1A 0.9300
C2 C3 1.376(5)
C2 H2C 0.9300
C3 C4 1.403(4)
C3 H3A 0.9300
C4 C5 1.384(4)
C4 H4B 0.9300
C5 C6 1.475(4)
C10 C9 1.377(5)
C10 C11 1.386(4)
C10 H10C 0.9300
C9 C8 1.373(5)
C9 H9B 0.9300
C8 H8B 0.9300
C13 C12 1.494(4)
C12 C11 1.390(4)
C11 H11A 0.9300
O1 H1B 0.92(6)
O1 H1C 1.06(6)

loop_
_geom_torsion_atom_site_label_1
_geom_torsion_atom_site_label_2
_geom_torsion_atom_site_label_3
_geom_torsion_atom_site_label_4
_geom_torsion
N3 Pt1 S1 C7 4.22(12)
N1 Pt1 S1 C7 6.2(3)
S2 Pt1 S1 C7 -169.14(10)
N3 Pt1 S2 C14 167.8(6)
N1 Pt1 S2 C14 77.40(12)
S1 Pt1 S2 C14 -103.84(10)
N3 Pt1 N1 C1 -178.2(3)
S1 Pt1 N1 C1 179.87(19)
S2 Pt1 N1 C1 -4.9(3)
N3 Pt1 N1 C5 -1.6(2)
S1 Pt1 N1 C5 -3.5(4)
S2 Pt1 N1 C5 171.73(19)
N1 Pt1 N3 C6 3.4(2)
S1 Pt1 N3 C6 -177.1(2)
S2 Pt1 N3 C6 -88.1(7)
N1 Pt1 N3 N4 175.3(2)
S1 Pt1 N3 N4 -5.2(2)
S2 Pt1 N3 N4 83.8(7)
C6 N3 N4 C7 175.1(3)
Pt1 N3 N4 C7 3.4(3)
C13 N8 N9 C14 -176.8(3)
C5 N1 C1 C2 -0.1(5)
Pt1 N1 C1 C2 176.4(2)
N1 C1 C2 C3 0.5(5)
C1 C2 C3 C4 0.3(5)
C2 C3 C4 C5 -1.4(5)
C1 N1 C5 C4 -1.1(4)
Pt1 N1 C5 C4 -178.1(2)
C1 N1 C5 C6 176.7(3)
Pt1 N1 C5 C6 -0.2(3)
C3 C4 C5 N1 1.8(5)
C3 C4 C5 C6 -175.8(3)
N4 N3 C6 N2 3.3(4)
Pt1 N3 C6 N2 175.6(2)
N4 N3 C6 C5 -176.8(2)
Pt1 N3 C6 C5 -4.5(3)
N1 C5 C6 N3 3.0(4)
C4 C5 C6 N3 -179.1(3)
N1 C5 C6 N2 -177.1(3)
C4 C5 C6 N2 0.8(5)
N3 N4 C7 N5 -178.1(3)
N3 N4 C7 S1 1.8(4)
Pt1 S1 C7 N4 -4.7(3)
Pt1 S1 C7 N5 175.1(2)
C11 C10 C9 C8 0.3(5)
C12 N6 C8 C9 0.7(5)
C10 C9 C8 N6 -0.8(5)
N9 N8 C13 N7 1.1(5)
N9 N8 C13 C12 179.8(2)
N8 N9 C14 N10 -1.2(4)
N8 N9 C14 S2 177.13(19)
Pt1 S2 C14 N9 174.91(19)
Pt1 S2 C14 N10 -6.8(3)
C8 N6 C12 C11 0.0(4)
C8 N6 C12 C13 -180.0(3)
N8 C13 C12 N6 177.7(3)
N7 C13 C12 N6 -3.4(4)
N8 C13 C12 C11 -2.2(4)
N7 C13 C12 C11 176.6(3)
C9 C10 C11 C12 0.3(5)
N6 C12 C11 C10 -0.5(5)
C13 C12 C11 C10 179.5(3)
